data_7245458
loop_
_publ_author_name
'Toyama, Mari'
'Hasegawa, Tomoki'
'Nagao, Noriharu'

_publ_section_title
;
 Colorimetric fluoride detection in dimethyl sulfoxide using a
 heteroleptic ruthenium(ii) complex with amino and amide groups: X-ray
 crystallographic and spectroscopic analyses
;
_journal_issue 39
_journal_name_full 'RSC Advances'
_journal_page_first 25227
_journal_page_last 25239
_journal_paper_doi 10.1039/D2RA03593F
_journal_volume 12
_journal_year 2022
_chemical_formula_moiety 'C26 H29 Cl2 N8 O3.5 Ru'
_chemical_formula_sum 'C26 H29 Cl2 N8 O3.5 Ru'
_chemical_formula_weight 681.54
_space_group_crystal_system triclinic
_space_group_IT_number 2
_space_group_name_Hall '-P 1'
_space_group_name_H-M_alt 'P -1'
_atom_sites_solution_hydrogens geom
_atom_sites_solution_primary direct
_atom_sites_solution_secondary difmap
_audit_update_record
;
2022-08-01 deposited with the CCDC.	2022-08-21 downloaded from the CCDC.
;
_cell_angle_alpha 99.448(2)
_cell_angle_beta 102.616(2)
_cell_angle_gamma 99.741(2)
_cell_formula_units_Z 2
_cell_length_a 9.1020(2)
_cell_length_b 10.5348(3)
_cell_length_c 17.4020(4)
_cell_measurement_reflns_used 8789
_cell_measurement_temperature 173
_cell_measurement_theta_max 74.78
_cell_measurement_theta_min 4.37
_cell_volume 1569.40(7)
_computing_cell_refinement 'CrysAlisPro 1.171.39.20a (Rigaku OD, 2015)'
_computing_data_collection 'CrysAlisPro 1.171.39.20a (Rigaku OD, 2015)'
_computing_data_reduction 'CrysAlisPro 1.171.39.20a (Rigaku OD, 2015)'
_computing_molecular_graphics 'CrystalStructure 4.3'
_computing_publication_material 'CrystalStructure 4.3 (Rigaku, 2019)'
_computing_structure_refinement 'SHELXL Version 2014/7 (Sheldrick, 2008)'
_computing_structure_solution 'SIR2014 (Burla, et al., 2014)'
_diffrn_ambient_temperature 173
_diffrn_detector_area_resol_mean 5.811
_diffrn_measured_fraction_theta_full 0.994
_diffrn_measured_fraction_theta_max 0.957
_diffrn_measurement_device_type 'Rigaku XtaLAB PRO'
_diffrn_measurement_method \w
_diffrn_radiation_type 'Cu K\a'
_diffrn_radiation_wavelength 1.54184
_diffrn_reflns_av_R_equivalents 0.0880
_diffrn_reflns_av_unetI/netI 0.0758
_diffrn_reflns_Laue_measured_fraction_full 0.994
_diffrn_reflns_Laue_measured_fraction_max 0.957
_diffrn_reflns_limit_h_max 11
_diffrn_reflns_limit_h_min -10
_diffrn_reflns_limit_k_max 13
_diffrn_reflns_limit_k_min -12
_diffrn_reflns_limit_l_max 21
_diffrn_reflns_limit_l_min -20
_diffrn_reflns_number 15666
_diffrn_reflns_point_group_measured_fraction_full 0.994
_diffrn_reflns_point_group_measured_fraction_max 0.957
_diffrn_reflns_theta_full 67.684
_diffrn_reflns_theta_max 75.287
_diffrn_reflns_theta_min 4.355
_diffrn_standards_number 0
_exptl_absorpt_coefficient_mu 5.967
_exptl_absorpt_correction_T_max 0.742
_exptl_absorpt_correction_T_min 0.472
_exptl_absorpt_correction_type multi-scan
_exptl_absorpt_process_details
;
CrysAlisPro 1.171.39.20a (Rigaku Oxford Diffraction, 2015)
Empirical absorption correction using spherical harmonics,
 implemented in SCALE3 ABSPACK scaling algorithm.
;
_exptl_crystal_colour red
_exptl_crystal_density_diffrn 1.442
_exptl_crystal_density_method 'not measured'
_exptl_crystal_description block
_exptl_crystal_F_000 694.00
_exptl_crystal_size_max 0.300
_exptl_crystal_size_mid 0.100
_exptl_crystal_size_min 0.050
_refine_diff_density_max 2.11
_refine_diff_density_min -2.37
_refine_ls_extinction_method none
_refine_ls_goodness_of_fit_ref 1.055
_refine_ls_hydrogen_treatment mixed
_refine_ls_number_parameters 349
_refine_ls_number_reflns 6216
_refine_ls_number_restraints 2
_refine_ls_R_factor_all 0.0832
_refine_ls_R_factor_gt 0.0787
_refine_ls_shift/su_max 0.000
_refine_ls_structure_factor_coef Fsqd
_refine_ls_weighting_details 'w = 1/[\s^2^(Fo^2^)+(0.1211P)^2^+4.8886P] where P=(Fo^2^+2Fc^2^)/3'
_refine_ls_weighting_scheme calc
_refine_ls_wR_factor_gt 0.2069
_refine_ls_wR_factor_ref 0.2118
_reflns_Friedel_coverage 0.000
_reflns_number_gt 5625
_reflns_number_total 6216
_reflns_threshold_expression F^2^>2.0\s(F^2^)
_cod_data_source_file d2ra03593f2.cif
_cod_data_source_block '[Ru(Hdpa)2(H2pia)]Cl2'
_cod_database_code 7245458

loop_
_space_group_symop_id
_space_group_symop_operation_xyz
1 +X,+Y,+Z
2 -X,-Y,-Z

loop_
_atom_site_label
_atom_site_type_symbol
_atom_site_fract_x
_atom_site_fract_y
_atom_site_fract_z
_atom_site_U_iso_or_equiv
_atom_site_adp_type
_atom_site_occupancy
_atom_site_site_symmetry_order
_atom_site_calc_flag
_atom_site_refinement_flags_posn
_atom_site_refinement_flags_adp
_atom_site_refinement_flags_occupancy
_atom_site_disorder_assembly
_atom_site_disorder_group
Ru1 Ru 0.13936(5) 0.21624(4) 0.25773(2) 0.03326(17) Uani 1 1 d . . . . .
Cl1 Cl -0.12088(18) 0.36055(17) 0.56590(9) 0.0453(4) Uani 1 1 d . . . . .
Cl2 Cl 0.4890(2) 0.25975(18) -0.01623(10) 0.0539(4) Uani 1 1 d . . . . .
O1 O 0.0217(5) 0.1397(4) 0.1366(2) 0.0386(9) Uani 1 1 d . . . . .
N1 N 0.3185(6) 0.1290(5) 0.2356(3) 0.0363(10) Uani 1 1 d . . . . .
N2 N 0.3513(6) 0.2565(5) 0.1382(3) 0.0388(11) Uani 1 1 d D . . . .
N3 N 0.2526(6) 0.3843(5) 0.2316(3) 0.0338(10) Uani 1 1 d . . . . .
N4 N 0.2443(6) 0.2831(5) 0.3781(3) 0.0335(10) Uani 1 1 d . . . . .
N5 N 0.0034(6) 0.2918(5) 0.4108(3) 0.0372(11) Uani 1 1 d D . . . .
N6 N -0.0433(6) 0.3036(5) 0.2736(3) 0.0352(10) Uani 1 1 d . . . . .
N7 N 0.0159(6) 0.0363(5) 0.2638(3) 0.0372(10) Uani 1 1 d . . . . .
N8 N -0.1703(7) -0.0194(6) 0.0531(3) 0.0517(14) Uani 1 1 d . . . . .
H8A H -0.1718 0.0236 0.0137 0.062 Uiso 1 1 calc R U . . .
H8B H -0.2344 -0.0956 0.0453 0.062 Uiso 1 1 calc R U . . .
C1 C 0.3843(7) 0.1551(6) 0.1764(4) 0.0389(13) Uani 1 1 d . . . . .
C2 C 0.4896(8) 0.0843(7) 0.1526(4) 0.0484(16) Uani 1 1 d . . . . .
H2 H 0.5338 0.1036 0.1101 0.058 Uiso 1 1 calc R U . . .
C3 C 0.5282(9) -0.0132(7) 0.1915(5) 0.0531(17) Uani 1 1 d . . . . .
H3 H 0.5949 -0.0655 0.1740 0.064 Uiso 1 1 calc R U . . .
C4 C 0.4700(9) -0.0348(7) 0.2557(4) 0.0496(16) Uani 1 1 d . . . . .
H4 H 0.5021 -0.0967 0.2861 0.060 Uiso 1 1 calc R U . . .
C5 C 0.3637(7) 0.0356(6) 0.2750(4) 0.0412(13) Uani 1 1 d . . . . .
H5 H 0.3200 0.0179 0.3180 0.049 Uiso 1 1 calc R U . . .
C6 C 0.3241(7) 0.3760(6) 0.1712(3) 0.0358(12) Uani 1 1 d . . . . .
C7 C 0.3728(8) 0.4860(7) 0.1406(4) 0.0454(14) Uani 1 1 d . . . . .
H7 H 0.4182 0.4769 0.0963 0.054 Uiso 1 1 calc R U . . .
C8 C 0.3543(9) 0.6082(7) 0.1755(4) 0.0495(16) Uani 1 1 d . . . . .
H8 H 0.3861 0.6840 0.1553 0.059 Uiso 1 1 calc R U . . .
C9 C 0.2882(8) 0.6184(7) 0.2407(4) 0.0464(15) Uani 1 1 d . . . . .
H9 H 0.2768 0.7015 0.2668 0.056 Uiso 1 1 calc R U . . .
C10 C 0.2399(7) 0.5063(6) 0.2664(4) 0.0396(13) Uani 1 1 d . . . . .
H10 H 0.1951 0.5139 0.3109 0.048 Uiso 1 1 calc R U . . .
C11 C 0.1617(6) 0.3030(6) 0.4334(3) 0.0324(11) Uani 1 1 d . . . . .
C12 C 0.2319(7) 0.3328(6) 0.5162(4) 0.0399(13) Uani 1 1 d . . . . .
H12 H 0.1715 0.3448 0.5539 0.048 Uiso 1 1 calc R U . . .
C13 C 0.3882(7) 0.3444(6) 0.5429(4) 0.0419(13) Uani 1 1 d . . . . .
H13 H 0.4366 0.3618 0.5988 0.050 Uiso 1 1 calc R U . . .
C14 C 0.4741(7) 0.3301(6) 0.4861(4) 0.0405(13) Uani 1 1 d . . . . .
H14 H 0.5827 0.3401 0.5027 0.049 Uiso 1 1 calc R U . . .
C15 C 0.3994(7) 0.3013(6) 0.4061(4) 0.0405(13) Uani 1 1 d . . . . .
H15 H 0.4594 0.2935 0.3679 0.049 Uiso 1 1 calc R U . . .
C16 C -0.0824(7) 0.3224(6) 0.3434(3) 0.0339(11) Uani 1 1 d . . . . .
C17 C -0.2157(7) 0.3705(6) 0.3504(4) 0.0396(13) Uani 1 1 d . . . . .
H17 H -0.2464 0.3778 0.3995 0.048 Uiso 1 1 calc R U . . .
C18 C -0.2995(7) 0.4062(7) 0.2857(4) 0.0424(14) Uani 1 1 d . . . . .
H18 H -0.3883 0.4406 0.2894 0.051 Uiso 1 1 calc R U . . .
C19 C -0.2539(7) 0.3920(7) 0.2140(4) 0.0450(14) Uani 1 1 d . . . . .
H19 H -0.3097 0.4181 0.1685 0.054 Uiso 1 1 calc R U . . .
C20 C -0.1287(7) 0.3403(7) 0.2102(4) 0.0410(13) Uani 1 1 d . . . . .
H20 H -0.0993 0.3291 0.1608 0.049 Uiso 1 1 calc R U . . .
C21 C -0.0707(7) -0.0406(6) 0.1916(4) 0.0405(13) Uani 1 1 d . . . . .
C22 C -0.1434(9) -0.1689(7) 0.1825(5) 0.0550(17) Uani 1 1 d . . . . .
H22 H -0.1984 -0.2195 0.1307 0.066 Uiso 1 1 calc R U . . .
C23 C -0.1356(10) -0.2241(8) 0.2504(6) 0.068(2) Uani 1 1 d . . . . .
H23 H -0.1858 -0.3129 0.2456 0.081 Uiso 1 1 calc R U . . .
C24 C -0.0552(10) -0.1494(8) 0.3238(6) 0.061(2) Uani 1 1 d . . . . .
H24 H -0.0493 -0.1852 0.3707 0.074 Uiso 1 1 calc R U . . .
C25 C 0.0191(8) -0.0185(7) 0.3293(4) 0.0439(14) Uani 1 1 d . . . . .
H25 H 0.0735 0.0334 0.3808 0.053 Uiso 1 1 calc R U . . .
C26 C -0.0713(7) 0.0306(6) 0.1242(4) 0.0403(13) Uani 1 1 d . . . . .
H2A H 0.382(8) 0.256(7) 0.095(3) 0.046 Uiso 1 1 d D U . . .
H5A H -0.026(8) 0.295(7) 0.455(3) 0.044 Uiso 1 1 d D U . . .

loop_
_atom_site_aniso_label
_atom_site_aniso_U_11
_atom_site_aniso_U_22
_atom_site_aniso_U_33
_atom_site_aniso_U_23
_atom_site_aniso_U_13
_atom_site_aniso_U_12
Ru1 0.0278(3) 0.0438(3) 0.0319(3) 0.01122(18) 0.01123(18) 0.00966(18)
Cl1 0.0388(8) 0.0650(9) 0.0396(7) 0.0139(6) 0.0173(6) 0.0184(7)
Cl2 0.0585(10) 0.0611(10) 0.0453(8) 0.0092(7) 0.0281(8) 0.0034(8)
O1 0.035(2) 0.051(2) 0.032(2) 0.0115(17) 0.0087(17) 0.0100(19)
N1 0.035(3) 0.043(3) 0.035(2) 0.012(2) 0.013(2) 0.009(2)
N2 0.041(3) 0.049(3) 0.035(2) 0.013(2) 0.022(2) 0.013(2)
N3 0.032(2) 0.042(2) 0.032(2) 0.0110(19) 0.0136(19) 0.007(2)
N4 0.030(2) 0.044(3) 0.030(2) 0.0127(19) 0.0095(19) 0.011(2)
N5 0.032(3) 0.053(3) 0.035(2) 0.019(2) 0.016(2) 0.013(2)
N6 0.028(2) 0.047(3) 0.034(2) 0.015(2) 0.0087(19) 0.011(2)
N7 0.030(2) 0.043(3) 0.045(3) 0.021(2) 0.015(2) 0.008(2)
N8 0.053(3) 0.048(3) 0.043(3) 0.006(2) 0.004(3) -0.006(3)
C1 0.035(3) 0.046(3) 0.041(3) 0.010(2) 0.020(3) 0.012(3)
C2 0.048(4) 0.050(4) 0.057(4) 0.013(3) 0.026(3) 0.017(3)
C3 0.047(4) 0.057(4) 0.060(4) 0.007(3) 0.019(3) 0.021(3)
C4 0.049(4) 0.047(3) 0.054(4) 0.012(3) 0.011(3) 0.014(3)
C5 0.035(3) 0.049(3) 0.045(3) 0.019(3) 0.013(3) 0.012(3)
C6 0.034(3) 0.049(3) 0.026(2) 0.010(2) 0.009(2) 0.011(2)
C7 0.051(4) 0.055(4) 0.041(3) 0.020(3) 0.020(3) 0.020(3)
C8 0.059(4) 0.047(3) 0.052(4) 0.022(3) 0.022(3) 0.015(3)
C9 0.044(4) 0.051(4) 0.050(4) 0.014(3) 0.019(3) 0.014(3)
C10 0.035(3) 0.050(3) 0.040(3) 0.011(3) 0.020(3) 0.012(3)
C11 0.026(3) 0.041(3) 0.035(3) 0.014(2) 0.011(2) 0.011(2)
C12 0.034(3) 0.055(4) 0.033(3) 0.009(2) 0.010(2) 0.016(3)
C13 0.039(3) 0.051(3) 0.034(3) 0.009(2) 0.005(2) 0.011(3)
C14 0.028(3) 0.048(3) 0.044(3) 0.010(3) 0.005(2) 0.010(2)
C15 0.035(3) 0.052(3) 0.040(3) 0.013(3) 0.013(3) 0.015(3)
C16 0.027(3) 0.042(3) 0.035(3) 0.013(2) 0.012(2) 0.007(2)
C17 0.029(3) 0.049(3) 0.042(3) 0.010(3) 0.012(2) 0.007(3)
C18 0.025(3) 0.056(4) 0.054(4) 0.018(3) 0.014(3) 0.018(3)
C19 0.031(3) 0.059(4) 0.050(4) 0.023(3) 0.011(3) 0.012(3)
C20 0.038(3) 0.055(4) 0.039(3) 0.023(3) 0.015(3) 0.015(3)
C21 0.029(3) 0.044(3) 0.049(3) 0.011(3) 0.009(3) 0.009(2)
C22 0.051(4) 0.044(3) 0.069(5) 0.021(3) 0.007(4) 0.010(3)
C23 0.066(5) 0.045(4) 0.089(6) 0.029(4) 0.008(5) 0.002(4)
C24 0.056(5) 0.053(4) 0.079(5) 0.035(4) 0.012(4) 0.009(3)
C25 0.041(3) 0.052(3) 0.047(3) 0.030(3) 0.014(3) 0.006(3)
C26 0.033(3) 0.048(3) 0.043(3) 0.012(3) 0.011(3) 0.013(3)

loop_
_atom_type_symbol
_atom_type_description
_atom_type_scat_dispersion_real
_atom_type_scat_dispersion_imag
_atom_type_scat_source
C C 0.0181 0.0091
;
International Tables for Crystallography
(Vol. C, Tables 4.2.6.8 and 6.1.1.4)
;
Cl Cl 0.3639 0.7018
;
International Tables for Crystallography
(Vol. C, Tables 4.2.6.8 and 6.1.1.4)
;
N N 0.0311 0.0180
;
International Tables for Crystallography
(Vol. C, Tables 4.2.6.8 and 6.1.1.4)
;
O O 0.0492 0.0322
;
International Tables for Crystallography
(Vol. C, Tables 4.2.6.8 and 6.1.1.4)
;
Ru Ru 0.0552 3.2960
;
International Tables for Crystallography
(Vol. C, Tables 4.2.6.8 and 6.1.1.4)
;
H H 0.0000 0.0000
;
International Tables for Crystallography
(Vol. C, Table 6.1.1.4)
;

loop_
_geom_angle_atom_site_label_1
_geom_angle_atom_site_label_2
_geom_angle_atom_site_label_3
_geom_angle
_geom_angle_site_symmetry_1
_geom_angle_site_symmetry_3
_geom_angle_publ_flag
N4 Ru1 N3 90.86(19) . . ?
N4 Ru1 N7 98.4(2) . . ?
N3 Ru1 N7 170.59(19) . . ?
N4 Ru1 N1 93.34(19) . . ?
N3 Ru1 N1 87.40(19) . . ?
N7 Ru1 N1 90.26(19) . . ?
N4 Ru1 N6 89.44(19) . . ?
N3 Ru1 N6 91.50(19) . . ?
N7 Ru1 N6 90.4(2) . . ?
N1 Ru1 N6 177.03(18) . . ?
N4 Ru1 O1 176.43(18) . . ?
N3 Ru1 O1 92.52(18) . . ?
N7 Ru1 O1 78.29(19) . . ?
N1 Ru1 O1 87.95(18) . . ?
N6 Ru1 O1 89.34(17) . . ?
C26 O1 Ru1 114.5(4) . . ?
C1 N1 C5 117.6(5) . . ?
C1 N1 Ru1 120.5(4) . . ?
C5 N1 Ru1 121.6(4) . . ?
C6 N2 C1 128.1(5) . . ?
C6 N2 H2A 114(5) . . ?
C1 N2 H2A 114(5) . . ?
C6 N3 C10 117.5(5) . . ?
C6 N3 Ru1 120.5(4) . . ?
C10 N3 Ru1 121.3(4) . . ?
C11 N4 C15 117.3(5) . . ?
C11 N4 Ru1 121.6(4) . . ?
C15 N4 Ru1 121.0(4) . . ?
C16 N5 C11 127.9(5) . . ?
C16 N5 H5A 122(5) . . ?
C11 N5 H5A 106(5) . . ?
C16 N6 C20 118.4(5) . . ?
C16 N6 Ru1 122.5(4) . . ?
C20 N6 Ru1 119.0(4) . . ?
C25 N7 C21 116.3(5) . . ?
C25 N7 Ru1 128.0(5) . . ?
C21 N7 Ru1 115.5(4) . . ?
C26 N8 H8A 120.0 . . ?
C26 N8 H8B 120.0 . . ?
H8A N8 H8B 120.0 . . ?
N1 C1 N2 120.1(5) . . ?
N1 C1 C2 121.7(6) . . ?
N2 C1 C2 118.2(6) . . ?
C3 C2 C1 119.2(7) . . ?
C3 C2 H2 120.4 . . ?
C1 C2 H2 120.4 . . ?
C4 C3 C2 119.6(6) . . ?
C4 C3 H3 120.2 . . ?
C2 C3 H3 120.2 . . ?
C3 C4 C5 118.4(7) . . ?
C3 C4 H4 120.8 . . ?
C5 C4 H4 120.8 . . ?
N1 C5 C4 123.2(6) . . ?
N1 C5 H5 118.4 . . ?
C4 C5 H5 118.4 . . ?
N3 C6 N2 120.0(5) . . ?
N3 C6 C7 121.9(5) . . ?
N2 C6 C7 118.2(5) . . ?
C8 C7 C6 119.3(6) . . ?
C8 C7 H7 120.3 . . ?
C6 C7 H7 120.3 . . ?
C7 C8 C9 119.0(6) . . ?
C7 C8 H8 120.5 . . ?
C9 C8 H8 120.5 . . ?
C10 C9 C8 118.6(6) . . ?
C10 C9 H9 120.7 . . ?
C8 C9 H9 120.7 . . ?
N3 C10 C9 123.6(6) . . ?
N3 C10 H10 118.2 . . ?
C9 C10 H10 118.2 . . ?
N4 C11 N5 121.7(5) . . ?
N4 C11 C12 121.5(5) . . ?
N5 C11 C12 116.9(5) . . ?
C13 C12 C11 120.0(6) . . ?
C13 C12 H12 120.0 . . ?
C11 C12 H12 120.0 . . ?
C12 C13 C14 118.5(6) . . ?
C12 C13 H13 120.7 . . ?
C14 C13 H13 120.7 . . ?
C15 C14 C13 118.9(6) . . ?
C15 C14 H14 120.5 . . ?
C13 C14 H14 120.5 . . ?
N4 C15 C14 123.7(6) . . ?
N4 C15 H15 118.1 . . ?
C14 C15 H15 118.1 . . ?
N6 C16 N5 121.0(5) . . ?
N6 C16 C17 121.3(5) . . ?
N5 C16 C17 117.7(5) . . ?
C18 C17 C16 118.9(6) . . ?
C18 C17 H17 120.5 . . ?
C16 C17 H17 120.5 . . ?
C17 C18 C19 119.4(5) . . ?
C17 C18 H18 120.3 . . ?
C19 C18 H18 120.3 . . ?
C20 C19 C18 118.8(6) . . ?
C20 C19 H19 120.6 . . ?
C18 C19 H19 120.6 . . ?
C19 C20 N6 123.0(6) . . ?
C19 C20 H20 118.5 . . ?
N6 C20 H20 118.5 . . ?
C22 C21 N7 123.6(6) . . ?
C22 C21 C26 124.4(6) . . ?
N7 C21 C26 112.0(5) . . ?
C21 C22 C23 119.0(7) . . ?
C21 C22 H22 120.5 . . ?
C23 C22 H22 120.5 . . ?
C24 C23 C22 119.2(7) . . ?
C24 C23 H23 120.4 . . ?
C22 C23 H23 120.4 . . ?
C23 C24 C25 119.3(7) . . ?
C23 C24 H24 120.3 . . ?
C25 C24 H24 120.3 . . ?
N7 C25 C24 122.5(7) . . ?
N7 C25 H25 118.7 . . ?
C24 C25 H25 118.7 . . ?
O1 C26 N8 121.0(6) . . ?
O1 C26 C21 118.9(5) . . ?
N8 C26 C21 120.1(6) . . ?

loop_
_geom_bond_atom_site_label_1
_geom_bond_atom_site_label_2
_geom_bond_distance
_geom_bond_site_symmetry_2
_geom_bond_publ_flag
Ru1 N4 2.052(5) . ?
Ru1 N3 2.063(5) . ?
Ru1 N7 2.065(5) . ?
Ru1 N1 2.078(5) . ?
Ru1 N6 2.079(5) . ?
Ru1 O1 2.098(4) . ?
O1 C26 1.262(8) . ?
N1 C1 1.342(8) . ?
N1 C5 1.358(8) . ?
N2 C6 1.381(8) . ?
N2 C1 1.388(8) . ?
N2 H2A 0.85(2) . ?
N3 C6 1.349(7) . ?
N3 C10 1.363(8) . ?
N4 C11 1.355(7) . ?
N4 C15 1.358(8) . ?
N5 C16 1.377(7) . ?
N5 C11 1.387(7) . ?
N5 H5A 0.86(2) . ?
N6 C16 1.333(7) . ?
N6 C20 1.356(7) . ?
N7 C25 1.357(7) . ?
N7 C21 1.368(8) . ?
N8 C26 1.326(8) . ?
N8 H8A 0.8800 . ?
N8 H8B 0.8800 . ?
C1 C2 1.400(8) . ?
C2 C3 1.372(10) . ?
C2 H2 0.9500 . ?
C3 C4 1.372(11) . ?
C3 H3 0.9500 . ?
C4 C5 1.379(9) . ?
C4 H4 0.9500 . ?
C5 H5 0.9500 . ?
C6 C7 1.398(9) . ?
C7 C8 1.385(9) . ?
C7 H7 0.9500 . ?
C8 C9 1.393(10) . ?
C8 H8 0.9500 . ?
C9 C10 1.368(9) . ?
C9 H9 0.9500 . ?
C10 H10 0.9500 . ?
C11 C12 1.402(8) . ?
C12 C13 1.374(9) . ?
C12 H12 0.9500 . ?
C13 C14 1.391(9) . ?
C13 H13 0.9500 . ?
C14 C15 1.369(9) . ?
C14 H14 0.9500 . ?
C15 H15 0.9500 . ?
C16 C17 1.413(8) . ?
C17 C18 1.362(9) . ?
C17 H17 0.9500 . ?
C18 C19 1.392(9) . ?
C18 H18 0.9500 . ?
C19 C20 1.353(9) . ?
C19 H19 0.9500 . ?
C20 H20 0.9500 . ?
C21 C22 1.368(9) . ?
C21 C26 1.491(9) . ?
C22 C23 1.395(11) . ?
C22 H22 0.9500 . ?
C23 C24 1.360(12) . ?
C23 H23 0.9500 . ?
C24 C25 1.407(10) . ?
C24 H24 0.9500 . ?
C25 H25 0.9500 . ?

loop_
_geom_hbond_atom_site_label_D
_geom_hbond_atom_site_label_H
_geom_hbond_atom_site_label_A
_geom_hbond_site_symmetry_D
_geom_hbond_site_symmetry_H
_geom_hbond_site_symmetry_A
_geom_hbond_distance_DA
_geom_hbond_distance_DH
_geom_hbond_distance_HA
_geom_hbond_angle_DHA
_geom_hbond_publ_flag
N2 H2A Cl2 . . . 3.206(6) 0.85(6) 2.36(6) 175(6) no
N5 H5A Cl1 . . . 3.172(6) 0.86(6) 2.34(6) 164(7) no

loop_
_geom_torsion_atom_site_label_1
_geom_torsion_atom_site_label_2
_geom_torsion_atom_site_label_3
_geom_torsion_atom_site_label_4
_geom_torsion
_geom_torsion_site_symmetry_1
_geom_torsion_site_symmetry_2
_geom_torsion_site_symmetry_3
_geom_torsion_site_symmetry_4
_geom_torsion_publ_flag
C5 N1 C1 N2 -175.1(6) . . . . ?
Ru1 N1 C1 N2 10.6(8) . . . . ?
C5 N1 C1 C2 3.4(9) . . . . ?
Ru1 N1 C1 C2 -170.8(5) . . . . ?
C6 N2 C1 N1 35.4(10) . . . . ?
C6 N2 C1 C2 -143.2(7) . . . . ?
N1 C1 C2 C3 -0.9(11) . . . . ?
N2 C1 C2 C3 177.7(7) . . . . ?
C1 C2 C3 C4 -3.6(11) . . . . ?
C2 C3 C4 C5 5.3(11) . . . . ?
C1 N1 C5 C4 -1.7(10) . . . . ?
Ru1 N1 C5 C4 172.5(5) . . . . ?
C3 C4 C5 N1 -2.7(11) . . . . ?
C10 N3 C6 N2 174.8(5) . . . . ?
Ru1 N3 C6 N2 -14.2(7) . . . . ?
C10 N3 C6 C7 -5.0(9) . . . . ?
Ru1 N3 C6 C7 166.0(5) . . . . ?
C1 N2 C6 N3 -33.4(9) . . . . ?
C1 N2 C6 C7 146.4(6) . . . . ?
N3 C6 C7 C8 3.2(10) . . . . ?
N2 C6 C7 C8 -176.6(6) . . . . ?
C6 C7 C8 C9 0.4(11) . . . . ?
C7 C8 C9 C10 -1.9(11) . . . . ?
C6 N3 C10 C9 3.5(9) . . . . ?
Ru1 N3 C10 C9 -167.5(5) . . . . ?
C8 C9 C10 N3 -0.1(11) . . . . ?
C15 N4 C11 N5 177.6(5) . . . . ?
Ru1 N4 C11 N5 -6.4(7) . . . . ?
C15 N4 C11 C12 -4.1(8) . . . . ?
Ru1 N4 C11 C12 171.9(5) . . . . ?
C16 N5 C11 N4 -33.7(9) . . . . ?
C16 N5 C11 C12 147.9(6) . . . . ?
N4 C11 C12 C13 1.1(9) . . . . ?
N5 C11 C12 C13 179.5(6) . . . . ?
C11 C12 C13 C14 1.9(10) . . . . ?
C12 C13 C14 C15 -1.9(10) . . . . ?
C11 N4 C15 C14 4.2(9) . . . . ?
Ru1 N4 C15 C14 -171.8(5) . . . . ?
C13 C14 C15 N4 -1.3(10) . . . . ?
C20 N6 C16 N5 -177.5(6) . . . . ?
Ru1 N6 C16 N5 4.0(8) . . . . ?
C20 N6 C16 C17 4.5(9) . . . . ?
Ru1 N6 C16 C17 -173.9(4) . . . . ?
C11 N5 C16 N6 34.9(9) . . . . ?
C11 N5 C16 C17 -147.1(6) . . . . ?
N6 C16 C17 C18 -4.4(9) . . . . ?
N5 C16 C17 C18 177.6(6) . . . . ?
C16 C17 C18 C19 1.3(10) . . . . ?
C17 C18 C19 C20 1.3(10) . . . . ?
C18 C19 C20 N6 -1.2(11) . . . . ?
C16 N6 C20 C19 -1.7(10) . . . . ?
Ru1 N6 C20 C19 176.8(5) . . . . ?
C25 N7 C21 C22 -4.2(9) . . . . ?
Ru1 N7 C21 C22 171.1(5) . . . . ?
C25 N7 C21 C26 177.8(5) . . . . ?
Ru1 N7 C21 C26 -6.9(6) . . . . ?
N7 C21 C22 C23 2.9(11) . . . . ?
C26 C21 C22 C23 -179.4(7) . . . . ?
C21 C22 C23 C24 -0.4(13) . . . . ?
C22 C23 C24 C25 -0.5(13) . . . . ?
C21 N7 C25 C24 3.3(9) . . . . ?
Ru1 N7 C25 C24 -171.4(5) . . . . ?
C23 C24 C25 N7 -1.0(12) . . . . ?
Ru1 O1 C26 N8 169.5(5) . . . . ?
Ru1 O1 C26 C21 -9.2(7) . . . . ?
C22 C21 C26 O1 -167.1(6) . . . . ?
N7 C21 C26 O1 10.9(8) . . . . ?
C22 C21 C26 N8 14.2(10) . . . . ?
N7 C21 C26 N8 -167.9(6) . . . . ?
